data_2238632
loop_
_publ_author_name
'Kaur, Manpreet'
'Jasinski, Jerry P.'
'Butcher, Ray J.'
'Yathirajan, H. S.'
'Byrappa, K.'

_publ_section_title
;
 Desvenlafaxinium chloranilate ethyl acetate solvate
;
_journal_coeditor_code HG5346
_journal_issue 10
_journal_name_full 'Acta Crystallographica Section E'
_journal_page_first o1556
_journal_page_last o1557
_journal_paper_doi 10.1107/S1600536813025312
_journal_volume 69
_journal_year 2013
_chemical_formula_iupac 'C16 H26 N O2 +, C6 H Cl2 O4 -, C4 H8 O2'
_chemical_formula_moiety 'C16 H26 N O2, C6 H Cl2 O4, C4 H8 O2'
_chemical_formula_sum 'C26 H35 Cl2 N O8'
_chemical_formula_weight 560.45
_chemical_name_systematic
;
[2-(1-Hydroxycyclohexyl)-2-(4-hydroxyphenyl)ethyl]dimethylammonium
chloranilate ethyl acetate
;
_space_group_IT_number 7
_symmetry_cell_setting monoclinic
_symmetry_space_group_name_Hall 'P -2yac'
_symmetry_space_group_name_H-M 'P 1 n 1'
_atom_sites_solution_hydrogens geom
_atom_sites_solution_primary direct
_atom_sites_solution_secondary difmap
_audit_creation_method
;
  Olex2 1.2
  (compiled Apr 23 2013 17:54:37, GUI svn.r4466)
;
_cell_angle_alpha 90.00
_cell_angle_beta 105.109(2)
_cell_angle_gamma 90.00
_cell_formula_units_Z 2
_cell_length_a 11.1738(2)
_cell_length_b 9.39846(16)
_cell_length_c 13.6046(2)
_cell_measurement_reflns_used 8855
_cell_measurement_temperature 123(2)
_cell_measurement_theta_max 32.5888
_cell_measurement_theta_min 3.0957
_cell_volume 1379.32(4)
_computing_cell_refinement 'CrysAlisPro (Agilent, 2012)'
_computing_data_collection 'CrysAlisPro (Agilent, 2012)'
_computing_data_reduction 'CrysAlisRed (Agilent, 2012)'
_computing_molecular_graphics 'SHELXTL (Sheldrick, 2008)'
_computing_publication_material 'SHELXTL (Sheldrick, 2008)'
_computing_structure_refinement 'SHELXL97 (Sheldrick, 2008)'
_computing_structure_solution 'SHELXS97 (Sheldrick, 2008)'
_diffrn_ambient_temperature 123.3(3)
_diffrn_detector_area_resol_mean 10.5081
_diffrn_measured_fraction_theta_full 0.995
_diffrn_measured_fraction_theta_max 0.930
_diffrn_measurement_device_type 'Agilent Xcalibur, Ruby, Gemini'
_diffrn_measurement_method '\w scans'
_diffrn_radiation_monochromator graphite
_diffrn_radiation_source 'Enhance (Mo) X-ray Source'
_diffrn_radiation_type 'Mo K\a'
_diffrn_radiation_wavelength 0.7107
_diffrn_reflns_av_R_equivalents 0.0241
_diffrn_reflns_av_sigmaI/netI 0.0382
_diffrn_reflns_limit_h_max 16
_diffrn_reflns_limit_h_min -16
_diffrn_reflns_limit_k_max 13
_diffrn_reflns_limit_k_min -12
_diffrn_reflns_limit_l_max 20
_diffrn_reflns_limit_l_min -19
_diffrn_reflns_number 16094
_diffrn_reflns_theta_full 25.50
_diffrn_reflns_theta_max 32.66
_diffrn_reflns_theta_min 3.10
_exptl_absorpt_coefficient_mu 0.284
_exptl_absorpt_correction_T_max 1.00000
_exptl_absorpt_correction_T_min 0.99110
_exptl_absorpt_correction_type multi-scan
_exptl_absorpt_process_details
;
(CrysAlisPro and CrysAlisRed; Agilent, 2012)
;
_exptl_crystal_colour black
_exptl_crystal_density_diffrn 1.349
_exptl_crystal_density_method 'not measured'
_exptl_crystal_description prism
_exptl_crystal_F_000 592
_exptl_crystal_size_max 0.44
_exptl_crystal_size_mid 0.29
_exptl_crystal_size_min 0.12
_refine_diff_density_max 1.159
_refine_diff_density_min -0.753
_refine_ls_abs_structure_details 'Flack (1983), ???? Friedel pairs'
_refine_ls_abs_structure_Flack 0.01(5)
_refine_ls_extinction_method none
_refine_ls_goodness_of_fit_ref 1.053
_refine_ls_hydrogen_treatment mixed
_refine_ls_matrix_type full
_refine_ls_number_parameters 351
_refine_ls_number_reflns 8667
_refine_ls_number_restraints 16
_refine_ls_restrained_S_all 1.056
_refine_ls_R_factor_all 0.0629
_refine_ls_R_factor_gt 0.0571
_refine_ls_shift/su_max 0.006
_refine_ls_shift/su_mean 0.000
_refine_ls_structure_factor_coef Fsqd
_refine_ls_weighting_details 'calc w=1/[\s^2^(Fo^2^)+(0.0965P)^2^+0.5142P] where P=(Fo^2^+2Fc^2^)/3'
_refine_ls_weighting_scheme calc
_refine_ls_wR_factor_gt 0.1511
_refine_ls_wR_factor_ref 0.1576
_reflns_number_gt 7926
_reflns_number_total 8667
_reflns_threshold_expression >2sigma(I)
_cod_data_source_file hg5346.cif
_cod_data_source_block I
_cod_original_cell_volume 1379.33(4)
_cod_original_sg_symbol_H-M 'P n'
_cod_database_code 2238632

loop_
_symmetry_equiv_pos_as_xyz
'x, y, z'
'x+1/2, -y, z+1/2'

loop_
_atom_site_type_symbol
_atom_site_label
_atom_site_fract_x
_atom_site_fract_y
_atom_site_fract_z
_atom_site_U_iso_or_equiv
_atom_site_adp_type
_atom_site_calc_flag
_atom_site_refinement_flags
_atom_site_occupancy
_atom_site_symmetry_multiplicity
_atom_site_disorder_assembly
_atom_site_disorder_group
O O1 0.47746(18) 1.43604(18) 0.31751(16) 0.0265(4) Uani d . 1 1 . .
H H1 0.5338 1.4903 0.3093 0.040 Uiso calc R 1 1 . .
O O2 0.62810(17) 0.62374(17) 0.26371(15) 0.0223(3) Uani d . 1 1 . .
H H2 0.7043 0.6213 0.2928 0.033 Uiso calc R 1 1 . .
N N1 0.73387(19) 0.7670(2) 0.52239(15) 0.0185(3) Uani d . 1 1 . .
H H1N 0.792(3) 0.737(3) 0.493(2) 0.012(6) Uiso d . 1 1 . .
C C1 0.5942(2) 1.0116(2) 0.33682(17) 0.0178(4) Uani d . 1 1 . .
C C2 0.4800(2) 1.0512(2) 0.35322(18) 0.0197(4) Uani d . 1 1 . .
H H2A 0.4279 0.9801 0.3696 0.024 Uiso calc R 1 1 . .
C C3 0.4413(2) 1.1925(2) 0.34606(19) 0.0214(4) Uani d . 1 1 . .
H H3A 0.3633 1.2171 0.3570 0.026 Uiso calc R 1 1 . .
C C4 0.5178(2) 1.2981(2) 0.32262(17) 0.0192(4) Uani d . 1 1 . .
C C5 0.6322(2) 1.2609(2) 0.3069(2) 0.0235(4) Uani d . 1 1 . .
H H5A 0.6847 1.3320 0.2911 0.028 Uiso calc R 1 1 . .
C C6 0.6692(2) 1.1186(2) 0.31463(19) 0.0216(4) Uani d . 1 1 . .
H H6A 0.7476 1.0942 0.3045 0.026 Uiso calc R 1 1 . .
C C7 0.6381(2) 0.8573(2) 0.34508(17) 0.0171(3) Uani d . 1 1 . .
H H7A 0.7302 0.8614 0.3567 0.020 Uiso calc R 1 1 . .
C C8 0.6151(2) 0.7795(2) 0.43892(17) 0.0194(4) Uani d . 1 1 . .
H H8A 0.5530 0.8329 0.4646 0.023 Uiso calc R 1 1 . .
H H8B 0.5815 0.6834 0.4187 0.023 Uiso calc R 1 1 . .
C C9 0.7782(3) 0.9077(3) 0.5675(2) 0.0312(5) Uani d . 1 1 . .
H H9A 0.8571 0.8957 0.6191 0.047 Uiso calc R 1 1 . .
H H9B 0.7166 0.9485 0.5993 0.047 Uiso calc R 1 1 . .
H H9C 0.7899 0.9717 0.5139 0.047 Uiso calc R 1 1 . .
C C10 0.7170(3) 0.6668(3) 0.6020(2) 0.0311(5) Uani d . 1 1 . .
H H10A 0.7952 0.6574 0.6548 0.047 Uiso calc R 1 1 . .
H H10B 0.6919 0.5735 0.5713 0.047 Uiso calc R 1 1 . .
H H10C 0.6527 0.7033 0.6325 0.047 Uiso calc R 1 1 . .
C C11 0.5888(2) 0.7699(2) 0.24491(18) 0.0195(4) Uani d . 1 1 . .
C C12 0.4476(2) 0.7658(3) 0.20590(19) 0.0229(4) Uani d . 1 1 . .
H H12A 0.4154 0.8644 0.1965 0.027 Uiso calc R 1 1 . .
H H12B 0.4125 0.7193 0.2574 0.027 Uiso calc R 1 1 . .
C C13 0.4050(3) 0.6854(3) 0.1051(2) 0.0345(6) Uani d . 1 1 . .
H H13A 0.4278 0.5838 0.1163 0.041 Uiso calc R 1 1 . .
H H13B 0.3136 0.6914 0.0802 0.041 Uiso calc R 1 1 . .
C C14 0.4635(3) 0.7462(4) 0.0246(2) 0.0412(7) Uani d . 1 1 . .
H H14A 0.4379 0.6884 -0.0382 0.049 Uiso calc R 1 1 . .
H H14B 0.4336 0.8446 0.0079 0.049 Uiso calc R 1 1 . .
C C15 0.6038(3) 0.7465(3) 0.0623(2) 0.0356(6) Uani d . 1 1 . .
H H15A 0.6397 0.7905 0.0103 0.043 Uiso calc R 1 1 . .
H H15B 0.6344 0.6474 0.0732 0.043 Uiso calc R 1 1 . .
C C16 0.6452(3) 0.8295(3) 0.1618(2) 0.0271(5) Uani d . 1 1 . .
H H16A 0.6205 0.9303 0.1491 0.033 Uiso calc R 1 1 . .
H H16B 0.7368 0.8260 0.1862 0.033 Uiso calc R 1 1 . .
Cl Cl1 0.92007(8) 0.40363(7) 0.25545(6) 0.02721(13) Uani d . 1 1 . .
Cl Cl2 1.28410(9) 0.82486(7) 0.55657(6) 0.03231(14) Uani d . 1 1 . .
O O1A 1.19739(19) 0.4153(2) 0.31197(16) 0.0300(4) Uani d . 1 1 . .
O O2A 1.34999(18) 0.5944(2) 0.42885(16) 0.0284(4) Uani d . 1 1 . .
H H2A1 1.3584 0.5362 0.3842 0.043 Uiso calc R 1 1 . .
O O3A 1.0108(2) 0.7925(3) 0.52380(19) 0.0397(5) Uani d . 1 1 . .
O O4A 0.85246(17) 0.6185(2) 0.39869(15) 0.0254(3) Uani d . 1 1 . .
C C1A 1.0159(2) 0.5140(2) 0.34403(17) 0.0197(4) Uani d . 1 1 . .
C C2A 1.1458(2) 0.5020(3) 0.35560(18) 0.0205(4) Uani d . 1 1 . .
C C3A 1.2306(2) 0.6058(2) 0.42625(18) 0.0212(4) Uani d . 1 1 . .
C C4A 1.1866(2) 0.7035(2) 0.48058(19) 0.0221(4) Uani d . 1 1 . .
C C5A 1.0544(2) 0.7100(3) 0.47477(19) 0.0233(4) Uani d . 1 1 . .
C C6A 0.9653(2) 0.6072(2) 0.40123(17) 0.0186(4) Uani d . 1 1 . .
O O1S 0.5308(4) 0.9814(5) 0.6374(3) 0.0818(12) Uani d . 1 1 A .
O O2S 0.4947(3) 1.1593(3) 0.7334(2) 0.0530(7) Uani d . 1 1 A .
C C1S 0.5324(4) 1.0314(5) 0.7221(4) 0.0620(11) Uani d D 1 1 . .
C C2SA 0.5724(11) 0.9564(8) 0.8264(4) 0.0518(16) Uani d PDU 0.583(15) 1 A 1
H H2S1 0.5631 0.8533 0.8167 0.078 Uiso calc PR 0.583(15) 1 A 1
H H2S2 0.5202 0.9892 0.8697 0.078 Uiso calc PR 0.583(15) 1 A 1
H H2S3 0.6593 0.9791 0.8591 0.078 Uiso calc PR 0.583(15) 1 A 1
C C2SB 0.6165(11) 0.9595(13) 0.8173(7) 0.0518(16) Uani d PDU 0.417(15) 1 A 2
H H2S4 0.6065 0.8560 0.8112 0.078 Uiso calc PR 0.417(15) 1 A 2
H H2S5 0.5932 0.9922 0.8781 0.078 Uiso calc PR 0.417(15) 1 A 2
H H2S6 0.7031 0.9845 0.8229 0.078 Uiso calc PR 0.417(15) 1 A 2
C C3S 0.4586(5) 1.2355(5) 0.6368(3) 0.0573(10) Uani d . 1 1 . .
H H3SA 0.4192 1.1665 0.5831 0.069 Uiso calc R 1 1 A .
H H3SB 0.3946 1.3063 0.6412 0.069 Uiso calc R 1 1 . .
C C4S 0.5560(5) 1.3091(5) 0.6040(3) 0.0588(11) Uani d . 1 1 A .
H H4SA 0.5193 1.3843 0.5556 0.088 Uiso calc R 1 1 . .
H H4SB 0.5997 1.2412 0.5710 0.088 Uiso calc R 1 1 . .
H H4SC 0.6147 1.3512 0.6632 0.088 Uiso calc R 1 1 . .

loop_
_atom_site_aniso_label
_atom_site_aniso_U_11
_atom_site_aniso_U_22
_atom_site_aniso_U_33
_atom_site_aniso_U_12
_atom_site_aniso_U_13
_atom_site_aniso_U_23
O1 0.0254(8) 0.0144(7) 0.0431(10) 0.0010(6) 0.0148(8) 0.0025(7)
O2 0.0191(7) 0.0141(7) 0.0317(8) 0.0010(5) 0.0029(6) 0.0004(6)
N1 0.0200(8) 0.0184(8) 0.0176(7) 0.0013(6) 0.0055(7) -0.0005(6)
C1 0.0201(9) 0.0148(8) 0.0189(9) 0.0006(7) 0.0057(7) 0.0016(7)
C2 0.0202(9) 0.0156(9) 0.0251(10) -0.0014(7) 0.0089(8) 0.0022(8)
C3 0.0198(9) 0.0175(9) 0.0283(11) -0.0009(7) 0.0087(9) -0.0017(8)
C4 0.0223(9) 0.0150(9) 0.0203(9) -0.0010(7) 0.0058(8) 0.0008(7)
C5 0.0232(10) 0.0151(9) 0.0345(12) -0.0018(7) 0.0117(9) 0.0029(8)
C6 0.0192(9) 0.0165(9) 0.0309(11) 0.0012(7) 0.0098(8) 0.0030(8)
C7 0.0173(8) 0.0147(8) 0.0199(9) -0.0005(6) 0.0061(7) 0.0018(7)
C8 0.0180(9) 0.0186(9) 0.0216(9) -0.0002(7) 0.0052(8) 0.0042(7)
C9 0.0332(12) 0.0308(12) 0.0292(12) -0.0045(10) 0.0076(10) -0.0100(10)
C10 0.0335(12) 0.0331(13) 0.0258(11) 0.0007(10) 0.0063(10) 0.0117(10)
C11 0.0211(9) 0.0138(8) 0.0235(10) 0.0017(7) 0.0056(8) 0.0011(7)
C12 0.0200(9) 0.0204(10) 0.0263(10) 0.0043(8) 0.0026(8) 0.0004(8)
C13 0.0324(13) 0.0308(13) 0.0324(13) 0.0056(10) -0.0056(11) -0.0094(10)
C14 0.0528(18) 0.0419(16) 0.0235(12) 0.0184(14) 0.0002(12) -0.0048(11)
C15 0.0486(17) 0.0328(14) 0.0275(12) 0.0094(11) 0.0135(12) -0.0048(10)
C16 0.0362(13) 0.0239(11) 0.0250(10) -0.0016(9) 0.0149(10) -0.0010(9)
Cl1 0.0233(2) 0.0315(3) 0.0264(2) -0.0068(2) 0.0058(2) -0.0084(2)
Cl2 0.0268(3) 0.0285(3) 0.0361(3) -0.0017(2) -0.0016(2) -0.0107(3)
O1A 0.0235(8) 0.0338(10) 0.0336(10) 0.0004(7) 0.0091(8) -0.0118(8)
O2A 0.0199(8) 0.0311(9) 0.0350(10) -0.0031(6) 0.0087(7) -0.0084(8)
O3A 0.0288(10) 0.0425(12) 0.0469(13) 0.0034(8) 0.0086(9) -0.0233(10)
O4A 0.0179(7) 0.0300(9) 0.0278(8) 0.0035(6) 0.0050(6) -0.0038(7)
C1A 0.0184(9) 0.0204(9) 0.0202(9) 0.0000(7) 0.0046(8) -0.0005(7)
C2A 0.0186(9) 0.0215(10) 0.0219(10) -0.0022(7) 0.0061(8) -0.0007(8)
C3A 0.0199(10) 0.0214(10) 0.0225(10) 0.0001(7) 0.0059(8) 0.0010(8)
C4A 0.0224(10) 0.0192(9) 0.0221(10) -0.0005(8) 0.0013(8) -0.0037(8)
C5A 0.0204(10) 0.0240(10) 0.0234(10) 0.0037(8) 0.0019(8) -0.0023(8)
C6A 0.0178(9) 0.0191(9) 0.0185(9) 0.0029(7) 0.0039(7) 0.0015(7)
O1S 0.064(2) 0.100(3) 0.090(2) -0.025(2) 0.0364(19) -0.057(2)
O2S 0.0581(16) 0.0435(14) 0.0621(17) -0.0014(12) 0.0242(13) -0.0122(13)
C1S 0.0401(19) 0.049(2) 0.091(3) 0.0023(16) 0.007(2) -0.009(2)
C2SA 0.090(5) 0.040(2) 0.036(2) -0.024(3) 0.036(3) -0.0036(17)
C2SB 0.090(5) 0.040(2) 0.036(2) -0.024(3) 0.036(3) -0.0036(17)
C3S 0.061(2) 0.067(3) 0.0426(19) -0.022(2) 0.0122(18) -0.0046(18)
C4S 0.081(3) 0.047(2) 0.047(2) -0.021(2) 0.014(2) -0.0082(16)

loop_
_atom_type_symbol
_atom_type_description
_atom_type_scat_dispersion_real
_atom_type_scat_dispersion_imag
_atom_type_scat_source
C C 0.0033 0.0016 'International Tables Vol C Tables 4.2.6.8 and 6.1.1.4'
H H 0.0000 0.0000 'International Tables Vol C Tables 4.2.6.8 and 6.1.1.4'
N N 0.0061 0.0033 'International Tables Vol C Tables 4.2.6.8 and 6.1.1.4'
O O 0.0106 0.0060 'International Tables Vol C Tables 4.2.6.8 and 6.1.1.4'
Cl Cl 0.1484 0.1585 'International Tables Vol C Tables 4.2.6.8 and 6.1.1.4'

loop_
_geom_angle_atom_site_label_1
_geom_angle_atom_site_label_2
_geom_angle_atom_site_label_3
_geom_angle
C4 O1 H1 109.5
C11 O2 H2 109.5
C10 N1 C9 110.8(2)
C10 N1 C8 110.14(19)
C9 N1 C8 112.0(2)
C10 N1 H1N 111.7(19)
C9 N1 H1N 105.4(19)
C8 N1 H1N 107(2)
C6 C1 C2 117.82(19)
C6 C1 C7 120.20(18)
C2 C1 C7 121.96(18)
C3 C2 C1 121.46(19)
C3 C2 H2A 119.3
C1 C2 H2A 119.3
C2 C3 C4 119.7(2)
C2 C3 H3A 120.2
C4 C3 H3A 120.2
O1 C4 C5 122.22(19)
O1 C4 C3 118.08(19)
C5 C4 C3 119.7(2)
C4 C5 C6 119.63(19)
C4 C5 H5A 120.2
C6 C5 H5A 120.2
C1 C6 C5 121.7(2)
C1 C6 H6A 119.1
C5 C6 H6A 119.1
C1 C7 C8 112.93(17)
C1 C7 C11 113.69(18)
C8 C7 C11 111.97(17)
C1 C7 H7A 105.8
C8 C7 H7A 105.8
C11 C7 H7A 105.8
N1 C8 C7 110.75(17)
N1 C8 H8A 109.5
C7 C8 H8A 109.5
N1 C8 H8B 109.5
C7 C8 H8B 109.5
H8A C8 H8B 108.1
N1 C9 H9A 109.5
N1 C9 H9B 109.5
H9A C9 H9B 109.5
N1 C9 H9C 109.5
H9A C9 H9C 109.5
H9B C9 H9C 109.5
N1 C10 H10A 109.5
N1 C10 H10B 109.5
H10A C10 H10B 109.5
N1 C10 H10C 109.5
H10A C10 H10C 109.5
H10B C10 H10C 109.5
O2 C11 C12 106.03(18)
O2 C11 C16 108.25(18)
C12 C11 C16 109.8(2)
O2 C11 C7 108.88(18)
C12 C11 C7 114.40(17)
C16 C11 C7 109.33(18)
C11 C12 C13 112.1(2)
C11 C12 H12A 109.2
C13 C12 H12A 109.2
C11 C12 H12B 109.2
C13 C12 H12B 109.2
H12A C12 H12B 107.9
C14 C13 C12 111.5(2)
C14 C13 H13A 109.3
C12 C13 H13A 109.3
C14 C13 H13B 109.3
C12 C13 H13B 109.3
H13A C13 H13B 108.0
C15 C14 C13 110.9(2)
C15 C14 H14A 109.5
C13 C14 H14A 109.5
C15 C14 H14B 109.5
C13 C14 H14B 109.5
H14A C14 H14B 108.0
C14 C15 C16 110.4(2)
C14 C15 H15A 109.6
C16 C15 H15A 109.6
C14 C15 H15B 109.6
C16 C15 H15B 109.6
H15A C15 H15B 108.1
C15 C16 C11 112.3(2)
C15 C16 H16A 109.1
C11 C16 H16A 109.1
C15 C16 H16B 109.1
C11 C16 H16B 109.1
H16A C16 H16B 107.9
C3A O2A H2A1 109.5
C6A C1A C2A 122.8(2)
C6A C1A Cl1 120.00(16)
C2A C1A Cl1 117.20(17)
O1A C2A C1A 126.1(2)
O1A C2A C3A 115.9(2)
C1A C2A C3A 118.0(2)
O2A C3A C4A 123.1(2)
O2A C3A C2A 114.93(19)
C4A C3A C2A 121.9(2)
C3A C4A C5A 120.5(2)
C3A C4A Cl2 121.06(18)
C5A C4A Cl2 118.47(17)
O3A C5A C4A 123.1(2)
O3A C5A C6A 118.3(2)
C4A C5A C6A 118.60(19)
O4A C6A C1A 126.2(2)
O4A C6A C5A 115.83(19)
C1A C6A C5A 117.92(19)
C1S O2S C3S 111.7(4)
O1S C1S O2S 122.4(5)
O1S C1S C2SA 127.7(5)
O2S C1S C2SA 109.8(5)
O1S C1S C2SB 118.1(6)
O2S C1S C2SB 116.9(6)
C2SA C1S C2SB 20.1(4)
C1S C2SA H2S1 109.5
C1S C2SA H2S2 109.5
C1S C2SA H2S3 109.5
C1S C2SB H2S4 109.5
C1S C2SB H2S5 109.5
H2S4 C2SB H2S5 109.5
C1S C2SB H2S6 109.5
H2S4 C2SB H2S6 109.5
H2S5 C2SB H2S6 109.5
C4S C3S O2S 117.2(4)
C4S C3S H3SA 108.0
O2S C3S H3SA 108.0
C4S C3S H3SB 108.0
O2S C3S H3SB 108.0
H3SA C3S H3SB 107.2
C3S C4S H4SA 109.5
C3S C4S H4SB 109.5
H4SA C4S H4SB 109.5
C3S C4S H4SC 109.5
H4SA C4S H4SC 109.5
H4SB C4S H4SC 109.5

loop_
_geom_bond_atom_site_label_1
_geom_bond_atom_site_label_2
_geom_bond_distance
O1 C4 1.368(3)
O1 H1 0.8400
O2 C11 1.444(3)
O2 H2 0.8400
N1 C10 1.484(3)
N1 C9 1.487(3)
N1 C8 1.510(3)
N1 H1N 0.89(3)
C1 C6 1.392(3)
C1 C2 1.402(3)
C1 C7 1.526(3)
C2 C3 1.392(3)
C2 H2A 0.9500
C3 C4 1.401(3)
C3 H3A 0.9500
C4 C5 1.395(3)
C5 C6 1.395(3)
C5 H5A 0.9500
C6 H6A 0.9500
C7 C8 1.550(3)
C7 C11 1.563(3)
C7 H7A 1.0000
C8 H8A 0.9900
C8 H8B 0.9900
C9 H9A 0.9800
C9 H9B 0.9800
C9 H9C 0.9800
C10 H10A 0.9800
C10 H10B 0.9800
C10 H10C 0.9800
C11 C12 1.528(3)
C11 C16 1.536(3)
C12 C13 1.530(4)
C12 H12A 0.9900
C12 H12B 0.9900
C13 C14 1.525(5)
C13 H13A 0.9900
C13 H13B 0.9900
C14 C15 1.517(5)
C14 H14A 0.9900
C14 H14B 0.9900
C15 C16 1.526(4)
C15 H15A 0.9900
C15 H15B 0.9900
C16 H16A 0.9900
C16 H16B 0.9900
Cl1 C1A 1.733(2)
Cl2 C4A 1.723(2)
O1A C2A 1.236(3)
O2A C3A 1.330(3)
O2A H2A1 0.8400
O3A C5A 1.205(3)
O4A C6A 1.256(3)
C1A C6A 1.386(3)
C1A C2A 1.423(3)
C2A C3A 1.516(3)
C3A C4A 1.348(3)
C4A C5A 1.460(3)
C5A C6A 1.551(3)
O1S C1S 1.240(6)
O2S C1S 1.295(5)
O2S C3S 1.459(6)
C1S C2SA 1.543(7)
C1S C2SB 1.544(7)
C2SA H2S1 0.9800
C2SA H2S2 0.9800
C2SA H2S3 0.9800
C2SB H2S4 0.9800
C2SB H2S5 0.9800
C2SB H2S6 0.9800
C3S C4S 1.455(6)
C3S H3SA 0.9900
C3S H3SB 0.9900
C4S H4SA 0.9800
C4S H4SB 0.9800
C4S H4SC 0.9800

loop_
_geom_hbond_atom_site_label_D
_geom_hbond_atom_site_label_H
_geom_hbond_atom_site_label_A
_geom_hbond_site_symmetry_A
_geom_hbond_distance_DH
_geom_hbond_distance_HA
_geom_hbond_distance_DA
_geom_hbond_angle_DHA
O1 H1 O2 1_565 0.84 1.85 2.669(2) 165.9
O2 H2 O4A . 0.84 1.89 2.694(3) 159.7
N1 H1N O4A . 0.89(3) 1.95(3) 2.775(3) 153(3)
N1 H1N O3A . 0.89(3) 2.43(3) 3.099(3) 132(2)
O2A H2A1 O1 1_645 0.84 2.03 2.768(3) 146.7
C3 H3A O1A 1_465 0.95 2.59 3.371(3) 140.2
C9 H9B O1S . 0.98 2.29 3.224(4) 159.2

loop_
_geom_torsion_atom_site_label_1
_geom_torsion_atom_site_label_2
_geom_torsion_atom_site_label_3
_geom_torsion_atom_site_label_4
_geom_torsion
C6 C1 C2 C3 1.0(3)
C7 C1 C2 C3 179.6(2)
C1 C2 C3 C4 -0.4(4)
C2 C3 C4 O1 -179.2(2)
C2 C3 C4 C5 -0.2(3)
O1 C4 C5 C6 179.0(2)
C3 C4 C5 C6 0.1(4)
C2 C1 C6 C5 -1.1(4)
C7 C1 C6 C5 -179.7(2)
C4 C5 C6 C1 0.6(4)
C6 C1 C7 C8 134.9(2)
C2 C1 C7 C8 -43.6(3)
C6 C1 C7 C11 -96.1(2)
C2 C1 C7 C11 85.4(2)
C10 N1 C8 C7 -167.94(19)
C9 N1 C8 C7 68.3(2)
C1 C7 C8 N1 -103.0(2)
C11 C7 C8 N1 127.10(19)
C1 C7 C11 O2 -175.68(16)
C8 C7 C11 O2 -46.2(2)
C1 C7 C11 C12 -57.3(2)
C8 C7 C11 C12 72.2(2)
C1 C7 C11 C16 66.2(2)
C8 C7 C11 C16 -164.28(18)
O2 C11 C12 C13 -62.9(3)
C16 C11 C12 C13 53.8(3)
C7 C11 C12 C13 177.1(2)
C11 C12 C13 C14 -54.9(3)
C12 C13 C14 C15 55.8(3)
C13 C14 C15 C16 -56.6(3)
C14 C15 C16 C11 57.2(3)
O2 C11 C16 C15 60.0(3)
C12 C11 C16 C15 -55.3(3)
C7 C11 C16 C15 178.5(2)
C6A C1A C2A O1A 175.1(2)
Cl1 C1A C2A O1A -3.8(3)
C6A C1A C2A C3A -6.0(3)
Cl1 C1A C2A C3A 175.06(16)
O1A C2A C3A O2A 2.9(3)
C1A C2A C3A O2A -176.1(2)
O1A C2A C3A C4A -178.2(2)
C1A C2A C3A C4A 2.8(3)
O2A C3A C4A C5A -179.7(2)
C2A C3A C4A C5A 1.5(4)
O2A C3A C4A Cl2 1.4(3)
C2A C3A C4A Cl2 -177.43(18)
C3A C4A C5A O3A 177.9(3)
Cl2 C4A C5A O3A -3.1(4)
C3A C4A C5A C6A -2.8(3)
Cl2 C4A C5A C6A 176.18(17)
C2A C1A C6A O4A -176.3(2)
Cl1 C1A C6A O4A 2.6(3)
C2A C1A C6A C5A 4.7(3)
Cl1 C1A C6A C5A -176.40(16)
O3A C5A C6A O4A 0.0(4)
C4A C5A C6A O4A -179.4(2)
O3A C5A C6A C1A 179.1(2)
C4A C5A C6A C1A -0.3(3)
C3S O2S C1S O1S -3.2(6)
C3S O2S C1S C2SA 178.6(5)
C3S O2S C1S C2SB 158.1(7)
C1S O2S C3S C4S -86.0(5)
